data_7249663
loop_
_publ_author_name
'Yan, Wenjin'
'Wang, Tianwei'
'Zhang, Shufen'
'Lu, Rongwen'
'Hu, Yingxin'
'Chen, longming'
'Pang, Chaoran'
'Wang, Peng'

_publ_section_title
;
 Two Stacking Types of Three--Dimensional Structure Cocrystals Based on
 Multiple Hydrogen Bonds
;
_journal_name_full CrystEngComm
_journal_paper_doi 10.1039/D4CE01071J
_journal_year 2024
_chemical_formula_moiety '2(C3 H3 N3 S3), 2(C6 H12 N4)'
_chemical_formula_sum 'C18 H30 N14 S6'
_chemical_formula_weight 634.92
_chemical_name_common Phpm
_chemical_name_systematic TAC-HMTA
_space_group_crystal_system hexagonal
_space_group_IT_number 186
_space_group_name_Hall 'P 6c -2c'
_space_group_name_H-M_alt 'P 63 m c'
_atom_sites_solution_hydrogens geom
_audit_creation_date 2024-04-15
_audit_creation_method
;
Olex2 1.5
(compiled 2024.02.16 svn.r378c4104 for OlexSys, GUI svn.r6928)
;
_audit_update_record
;
2024-07-08 deposited with the CCDC.	2024-12-02 downloaded from the CCDC.
;
_cell_angle_alpha 90
_cell_angle_beta 90
_cell_angle_gamma 120
_cell_formula_units_Z 2
_cell_length_a 9.6534(18)
_cell_length_b 9.6534(18)
_cell_length_c 16.438(5)
_cell_measurement_reflns_used 3621
_cell_measurement_temperature 120.15
_cell_measurement_theta_max 24.768
_cell_measurement_theta_min 2.436
_cell_volume 1326.6(5)
_computing_cell_refinement 'SAINT V8.40A (Bruker, 2019)'
_computing_data_reduction 'SAINT V8.40A (Bruker, 2019)'
_computing_molecular_graphics 'Olex2 1.5 (Dolomanov et al., 2009)'
_computing_publication_material 'Olex2 1.5 (Dolomanov et al., 2009)'
_computing_structure_refinement 'SHELXL 2019/3 (Sheldrick, 2015)'
_computing_structure_solution 'SHELXT 2018/2 (Sheldrick, 2018)'
_diffrn_ambient_temperature 298.15
_diffrn_measured_fraction_theta_full 0.998
_diffrn_measured_fraction_theta_max 0.998
_diffrn_measurement_device_type 'CCD area detector'
_diffrn_measurement_method 'phi and omega scans'
_diffrn_radiation_monochromator graphite
_diffrn_radiation_type MoK\a
_diffrn_radiation_wavelength 0.71073
_diffrn_reflns_av_R_equivalents 0.0920
_diffrn_reflns_av_unetI/netI 0.0588
_diffrn_reflns_Laue_measured_fraction_full 0.998
_diffrn_reflns_Laue_measured_fraction_max 0.998
_diffrn_reflns_limit_h_max 10
_diffrn_reflns_limit_h_min -10
_diffrn_reflns_limit_k_max 11
_diffrn_reflns_limit_k_min -11
_diffrn_reflns_limit_l_max 19
_diffrn_reflns_limit_l_min -19
_diffrn_reflns_number 8697
_diffrn_reflns_point_group_measured_fraction_full 0.991
_diffrn_reflns_point_group_measured_fraction_max 0.991
_diffrn_reflns_theta_full 25.065
_diffrn_reflns_theta_max 25.065
_diffrn_reflns_theta_min 2.436
_diffrn_source_current 1.4
_diffrn_source_power 0.07
_diffrn_source_voltage 50.0
_exptl_absorpt_coefficient_mu 0.557
_exptl_absorpt_correction_T_max 0.7452
_exptl_absorpt_correction_T_min 0.5957
_exptl_absorpt_correction_type none
_exptl_absorpt_process_details
;
SADABS-2016/2 (Bruker,2016/2) was used for absorption correction.
wR2(int) was 0.1475 before and 0.0885 after correction.
The Ratio of minimum to maximum transmission is 0.7994.
The \l/2 correction factor is Not present.
;
_exptl_crystal_colour colorless
_exptl_crystal_density_diffrn 1.589
_exptl_crystal_description block
_exptl_crystal_F_000 664
_refine_diff_density_max 0.745
_refine_diff_density_min -0.349
_refine_diff_density_rms 0.078
_refine_ls_abs_structure_details
;
 Refined as an inversion twin.
;
_refine_ls_abs_structure_Flack 0.0(4)
_refine_ls_extinction_method none
_refine_ls_goodness_of_fit_ref 1.057
_refine_ls_hydrogen_treatment constr
_refine_ls_matrix_type full
_refine_ls_number_parameters 74
_refine_ls_number_reflns 931
_refine_ls_number_restraints 1
_refine_ls_restrained_S_all 1.056
_refine_ls_R_factor_all 0.0598
_refine_ls_R_factor_gt 0.0455
_refine_ls_shift/su_max 0.000
_refine_ls_shift/su_mean 0.000
_refine_ls_structure_factor_coef Fsqd
_refine_ls_weighting_details 'w=1/[\s^2^(Fo^2^)+(0.0606P)^2^+1.3654P] where P=(Fo^2^+2Fc^2^)/3'
_refine_ls_weighting_scheme calc
_refine_ls_wR_factor_gt 0.1058
_refine_ls_wR_factor_ref 0.1140
_reflns_Friedel_coverage 0.912
_reflns_Friedel_fraction_full 0.984
_reflns_Friedel_fraction_max 0.984
_reflns_number_gt 773
_reflns_number_total 931
_reflns_threshold_expression 'I > 2\s(I)'
_cod_data_source_file d4ce01071j2.cif
_cod_data_source_block 4_pl
_cod_original_cell_volume 1326.6(6)
_cod_database_code 7249663
_shelx_shelxl_version_number 2019/3
_shelx_space_group_comment
;
The symmetry employed for this shelxl refinement is uniquely defined
by the following loop, which should always be used as a source of
symmetry information in preference to the above space-group names.
They are only intended as comments.
;
_olex2_refinement_description
;
1. Twinned data refinement
 Scales: 1.0(4)
 -0.0(4)
2. Fixed Uiso
 At 1.2 times of:
  All C(H,H) groups, All N(H) groups
3. Others
 Fixed Sof: H4A(0.5) H4B(0.5) H5A(0.5) H5B(0.5)
4.a Secondary CH2 refined with riding coordinates:
 C3(H3A,H3B), C4(H4A,H4B), C5(H5A,H5B), C6(H6A,H6B)
4.b Aromatic/amide H refined with riding coordinates:
 N1(H1), N2(H2)
;
_olex2_submission_special_instructions 'No special instructions were received'

loop_
_space_group_symop_operation_xyz
'x, y, z'
'x-y, x, z+1/2'
'-y, x-y, z'
'-x, -y, z+1/2'
'-x+y, -x, z'
'y, -x+y, z+1/2'
'y, x, z+1/2'
'-x+y, y, z'
'-x, -x+y, z+1/2'
'-y, -x, z'
'x-y, -y, z+1/2'
'x, x-y, z'

loop_
_atom_site_label
_atom_site_type_symbol
_atom_site_fract_x
_atom_site_fract_y
_atom_site_fract_z
_atom_site_U_iso_or_equiv
_atom_site_adp_type
_atom_site_occupancy
_atom_site_site_symmetry_order
_atom_site_calc_flag
_atom_site_refinement_flags_posn
_atom_site_refinement_flags_adp
_atom_site_refinement_flags_occupancy
_atom_site_disorder_assembly
_atom_site_disorder_group
S1 S -0.51503(12) -1.0301(2) 0.35353(15) 0.0155(6) Uani 1 2 d S T P . .
N1 N -0.4922(10) -0.7461(5) 0.3427(5) 0.0142(18) Uani 1 2 d S T P . .
H1 H -0.597151 -0.798575 0.338467 0.017 Uiso 1 2 calc R U P . .
C1 C -0.4153(5) -0.8306(10) 0.3458(6) 0.013(2) Uiso 1 2 d S . P . .
S2 S -0.3028(2) -0.15138(12) 0.64022(15) 0.0153(6) Uani 1 2 d S T P . .
N2 N -0.5864(5) -0.4136(5) 0.6488(6) 0.0100(17) Uani 1 2 d S T P . .
H2 H -0.533834 -0.466168 0.650668 0.012 Uiso 1 2 calc R U P . .
C2 C -0.5000(10) -0.2500(5) 0.6474(6) 0.012(2) Uiso 1 2 d S . P . .
N3 N -0.8331(9) -0.9165(4) 0.3597(5) 0.0129(17) Uani 1 2 d S T P . .
N5 N -1.000000 -1.000000 0.4813(7) 0.011(3) Uani 1 6 d S T P . .
C3 C -0.9169(7) -0.8339(14) 0.3301(6) 0.015(2) Uani 1 2 d S T P . .
H3A H -0.860913 -0.721826 0.349543 0.018 Uiso 1 2 calc R U P . .
H3B H -0.916197 -0.832397 0.269837 0.018 Uiso 1 2 calc R U P . .
C4 C -0.8366(12) -0.9183(6) 0.4510(5) 0.014(2) Uani 1 2 d S T P . .
H4A H -0.780022 -0.972986 0.471631 0.017 Uiso 0.5 1 calc R U P . .
H4B H -0.780022 -0.807036 0.471631 0.017 Uiso 0.5 1 calc R U P . .
N4 N -0.4175(4) -0.5825(4) 0.6428(5) 0.0104(15) Uani 1 2 d S T P . .
N6 N -0.333333 -0.666667 0.5211(7) 0.015(3) Uani 1 6 d S T P . .
C5 C -0.4148(7) -0.5852(7) 0.5517(5) 0.014(2) Uani 1 2 d S T P . .
H5A H -0.525966 -0.639861 0.531026 0.017 Uiso 0.5 1 calc R U P . .
H5B H -0.360139 -0.474034 0.531026 0.017 Uiso 0.5 1 calc R U P . .
C6 C -0.2500(6) -0.4999(12) 0.6724(5) 0.011(2) Uani 1 2 d S T P . .
H6A H -0.249183 -0.498368 0.732584 0.014 Uiso 1 2 calc R U P . .
H6B H -0.193940 -0.387880 0.652905 0.014 Uiso 1 2 calc R U P . .

loop_
_atom_site_aniso_label
_atom_site_aniso_U_11
_atom_site_aniso_U_22
_atom_site_aniso_U_33
_atom_site_aniso_U_23
_atom_site_aniso_U_13
_atom_site_aniso_U_12
S1 0.0150(9) 0.0116(11) 0.0188(11) -0.0018(12) -0.0009(6) 0.0058(6)
N1 0.018(4) 0.016(3) 0.009(4) 0.0014(19) 0.003(4) 0.009(2)
S2 0.0126(12) 0.0151(9) 0.0175(10) 0.0003(6) 0.0006(12) 0.0063(6)
N2 0.013(3) 0.013(3) 0.006(4) 0.001(2) -0.001(2) 0.007(3)
N3 0.012(4) 0.014(3) 0.011(4) 0.000(2) 0.000(4) 0.0062(19)
N5 0.013(4) 0.013(4) 0.006(7) 0.000 0.000 0.0066(19)
C3 0.015(4) 0.020(6) 0.010(5) 0.001(4) 0.000(2) 0.010(3)
C4 0.014(5) 0.019(4) 0.008(5) -0.003(2) -0.007(4) 0.007(3)
N4 0.011(3) 0.011(3) 0.010(3) 0.000(2) 0.000(2) 0.006(3)
N6 0.021(4) 0.021(4) 0.002(6) 0.000 0.000 0.011(2)
C5 0.016(4) 0.016(4) 0.005(4) 0.002(2) -0.002(2) 0.005(4)
C6 0.011(4) 0.010(5) 0.013(4) 0.003(4) 0.0016(19) 0.005(3)

loop_
_atom_type_symbol
_atom_type_description
_atom_type_scat_dispersion_real
_atom_type_scat_dispersion_imag
_atom_type_scat_source
C C 0.0033 0.0016 'International Tables Vol C Tables 4.2.6.8 and 6.1.1.4'
H H 0.0000 0.0000 'International Tables Vol C Tables 4.2.6.8 and 6.1.1.4'
N N 0.0061 0.0033 'International Tables Vol C Tables 4.2.6.8 and 6.1.1.4'
S S 0.1246 0.1234 'International Tables Vol C Tables 4.2.6.8 and 6.1.1.4'

loop_
_geom_angle_atom_site_label_1
_geom_angle_atom_site_label_2
_geom_angle_atom_site_label_3
_geom_angle
_geom_angle_site_symmetry_1
_geom_angle_site_symmetry_3
_geom_angle_publ_flag
C1 N1 H1 118.5 5_545 . ?
C1 N1 H1 118.5 . . ?
C1 N1 C1 123.0(9) . 5_545 ?
N1 C1 S1 121.6(4) . . ?
N1 C1 S1 121.6(4) 3_445 . ?
N1 C1 N1 116.8(9) 3_445 . ?
C2 N2 H2 118.1 5_445 . ?
C2 N2 H2 118.1 . . ?
C2 N2 C2 123.7(9) . 5_445 ?
N2 C2 S2 121.9(4) . . ?
N2 C2 S2 121.9(4) 3_455 . ?
N2 C2 N2 116.2(9) . 3_455 ?
C3 N3 C3 109.2(10) 5_435 . ?
C3 N3 C4 108.7(5) 5_435 . ?
C3 N3 C4 108.7(5) . . ?
C4 N5 C4 108.9(6) 5_435 3_345 ?
C4 N5 C4 108.9(6) . 5_435 ?
C4 N5 C4 108.9(6) . 3_345 ?
N3 C3 N3 110.0(9) 3_345 . ?
N3 C3 H3A 109.7 3_345 . ?
N3 C3 H3A 109.7 . . ?
N3 C3 H3B 109.7 3_345 . ?
N3 C3 H3B 109.7 . . ?
H3A C3 H3B 108.2 . . ?
N3 C4 H4A 109.4 . . ?
N3 C4 H4B 109.4 . . ?
N5 C4 N3 111.2(8) . . ?
N5 C4 H4A 109.4 . . ?
N5 C4 H4B 109.4 . . ?
H4A C4 H4B 108.0 . . ?
C6 N4 C5 108.2(5) . . ?
C6 N4 C5 108.2(5) 3_445 . ?
C6 N4 C6 109.0(9) . 3_445 ?
C5 N6 C5 108.6(6) 5_545 . ?
C5 N6 C5 108.6(6) 5_545 3_445 ?
C5 N6 C5 108.6(6) 3_445 . ?
N4 C5 H5A 109.2 . . ?
N4 C5 H5B 109.2 . . ?
N6 C5 N4 112.1(8) . . ?
N6 C5 H5A 109.2 . . ?
N6 C5 H5B 109.2 . . ?
H5A C5 H5B 107.9 . . ?
N4 C6 N4 110.6(9) . 5_545 ?
N4 C6 H6A 109.5 . . ?
N4 C6 H6A 109.5 5_545 . ?
N4 C6 H6B 109.5 . . ?
N4 C6 H6B 109.5 5_545 . ?
H6A C6 H6B 108.1 . . ?

loop_
_geom_bond_atom_site_label_1
_geom_bond_atom_site_label_2
_geom_bond_distance
_geom_bond_site_symmetry_2
_geom_bond_publ_flag
S1 C1 1.672(9) . ?
N1 H1 0.8800 . ?
N1 C1 1.351(6) 5_545 ?
N1 C1 1.351(6) . ?
S2 C2 1.653(9) . ?
N2 H2 0.8800 . ?
N2 C2 1.369(6) . ?
N2 C2 1.369(6) 5_445 ?
N3 C3 1.475(7) 5_435 ?
N3 C3 1.475(7) . ?
N3 C4 1.502(13) . ?
N5 C4 1.454(10) . ?
N5 C4 1.454(10) 5_435 ?
N5 C4 1.454(10) 3_345 ?
C3 H3A 0.9900 . ?
C3 H3B 0.9900 . ?
C4 H4A 0.9900 . ?
C4 H4B 0.9900 . ?
N4 C5 1.497(12) . ?
N4 C6 1.483(7) 3_445 ?
N4 C6 1.483(7) . ?
N6 C5 1.452(11) 3_445 ?
N6 C5 1.452(11) 5_545 ?
N6 C5 1.452(11) . ?
C5 H5A 0.9900 . ?
C5 H5B 0.9900 . ?
C6 H6A 0.9900 . ?
C6 H6B 0.9900 . ?

loop_
_geom_hbond_atom_site_label_D
_geom_hbond_atom_site_label_H
_geom_hbond_atom_site_label_A
_geom_hbond_distance_DH
_geom_hbond_distance_HA
_geom_hbond_distance_DA
_geom_hbond_angle_DHA
_geom_hbond_site_symmetry_A
_geom_hbond_publ_flag
N1 H1 N3 0.88 2.00 2.863(11) 165.5 . yes
N2 H2 N4 0.88 1.95 2.825(10) 174.1 . yes
C3 H3A S1 0.99 2.96 3.671(9) 129.8 5_545 yes
C3 H3A S1 0.99 2.96 3.671(9) 129.8 3_345 yes
C6 H6B S2 0.99 2.96 3.685(8) 130.9 . yes
C6 H6B S2 0.99 2.96 3.685(8) 130.9 3 yes

loop_
_geom_torsion_atom_site_label_1
_geom_torsion_atom_site_label_2
_geom_torsion_atom_site_label_3
_geom_torsion_atom_site_label_4
_geom_torsion
_geom_torsion_site_symmetry_1
_geom_torsion_site_symmetry_2
_geom_torsion_site_symmetry_3
_geom_torsion_site_symmetry_4
_geom_torsion_publ_flag
C1 N1 C1 S1 172.2(5) 5_545 . . . ?
C1 N1 C1 N1 -7(2) 5_545 . . 3_445 ?
C2 N2 C2 S2 -174.0(6) 5_445 . . . ?
C2 N2 C2 N2 3(2) 5_445 . . 3_455 ?
C3 N3 C3 N3 59.6(11) 5_435 . . 3_345 ?
C3 N3 C4 N5 -59.4(5) 5_435 . . . ?
C3 N3 C4 N5 59.4(5) . . . . ?
C4 N3 C3 N3 -58.9(9) . . . 3_345 ?
C4 N5 C4 N3 59.3(7) 5_435 . . . ?
C4 N5 C4 N3 -59.3(7) 3_345 . . . ?
C5 N4 C6 N4 -58.3(9) . . . 5_545 ?
C5 N6 C5 N4 -59.0(7) 5_545 . . . ?
C5 N6 C5 N4 59.0(7) 3_445 . . . ?
C6 N4 C5 N6 -59.0(5) 3_445 . . . ?
C6 N4 C5 N6 59.0(5) . . . . ?
C6 N4 C6 N4 59.2(11) 3_445 . . 5_545 ?

loop_
_twin_individual_id
_twin_individual_mass_fraction_refined
1 1.0(4)
2 -0.0(4)
